data_2230636
loop_
_publ_author_name
'Akhazzane, Mohamed'
'Zouihri, Hafid'
'Bennani, A.Kella'
'Kerbal, Abdelali'
'Al Houari, Ghali'

_publ_section_title
;
 4-<i>tert</i>-Butyl-3',4'-bis(4-methylphenyl)-3,4-dihydro-1<i>H</i>,4'<i>H</i>-spiro[naphthalene-2,5'-[1,2]oxazol]-1-one
;
_journal_coeditor_code FJ2437
_journal_issue 7
_journal_name_full 'Acta Crystallographica Section E'
_journal_page_first o1862
_journal_paper_doi 10.1107/S1600536811025086
_journal_volume 67
_journal_year 2011
_chemical_formula_iupac 'C30 H31 N O2'
_chemical_formula_moiety 'C30 H31 N O2'
_chemical_formula_sum 'C30 H31 N O2'
_chemical_formula_weight 437.56
_chemical_name_systematic
;
4-<i>tert</i>-Butyl-3',4'-bis(4-methylphenyl)-3,4-dihydro-
1<i>H</i>,4'<i>H</i>-spiro[naphthalene-2,5'-[1,2]oxazol]-1-one
;
_space_group_IT_number 14
_symmetry_cell_setting monoclinic
_symmetry_space_group_name_Hall '-P 2ybc'
_symmetry_space_group_name_H-M 'P 1 21/c 1'
_atom_sites_solution_hydrogens geom
_atom_sites_solution_primary direct
_atom_sites_solution_secondary difmap
_audit_creation_method SHELXL-97
_cell_angle_alpha 90.00
_cell_angle_beta 94.3590(10)
_cell_angle_gamma 90.00
_cell_formula_units_Z 4
_cell_length_a 6.9158(2)
_cell_length_b 25.0737(5)
_cell_length_c 13.8747(3)
_cell_measurement_pressure 101
_cell_measurement_reflns_used 214
_cell_measurement_temperature 296(2)
_cell_measurement_theta_max 25.7
_cell_measurement_theta_min 2.5
_cell_volume 2398.98(10)
_computing_cell_refinement 'SAINT (Bruker, 2005)'
_computing_data_collection 'APEX2 (Bruker, 2005)'
_computing_data_reduction 'SAINT (Bruker, 2005)'
_computing_molecular_graphics 'PLATON (Spek, 2009)'
_computing_publication_material 'publCIF (Westrip, 2010)'
_computing_structure_refinement 'SHELXL97 (Sheldrick, 2008)'
_computing_structure_solution 'SHELXS97 (Sheldrick, 2008)'
_diffrn_ambient_temperature 296(2)
_diffrn_measured_fraction_theta_full 1.000
_diffrn_measured_fraction_theta_max 1.000
_diffrn_measurement_device_type 'Bruker APEXII CCD detector'
_diffrn_measurement_method '\w and \f'
_diffrn_radiation_monochromator graphite
_diffrn_radiation_source 'fine-focus sealed tube'
_diffrn_radiation_type MoK\a
_diffrn_radiation_wavelength 0.71073
_diffrn_reflns_av_R_equivalents 0.0277
_diffrn_reflns_av_sigmaI/netI 0.0182
_diffrn_reflns_limit_h_max 8
_diffrn_reflns_limit_h_min -8
_diffrn_reflns_limit_k_max 28
_diffrn_reflns_limit_k_min -30
_diffrn_reflns_limit_l_max 16
_diffrn_reflns_limit_l_min -16
_diffrn_reflns_number 25446
_diffrn_reflns_theta_full 25.50
_diffrn_reflns_theta_max 25.50
_diffrn_reflns_theta_min 2.19
_exptl_absorpt_coefficient_mu 0.075
_exptl_absorpt_correction_type none
_exptl_crystal_colour colourless
_exptl_crystal_density_diffrn 1.211
_exptl_crystal_density_method 'not measured'
_exptl_crystal_description prism
_exptl_crystal_F_000 936
_exptl_crystal_size_max 0.23
_exptl_crystal_size_mid 0.21
_exptl_crystal_size_min 0.14
_refine_diff_density_max 0.160
_refine_diff_density_min -0.152
_refine_ls_extinction_method none
_refine_ls_goodness_of_fit_ref 1.062
_refine_ls_hydrogen_treatment constr
_refine_ls_matrix_type full
_refine_ls_number_parameters 301
_refine_ls_number_reflns 4473
_refine_ls_number_restraints 0
_refine_ls_restrained_S_all 1.062
_refine_ls_R_factor_all 0.0515
_refine_ls_R_factor_gt 0.0395
_refine_ls_shift/su_max 0.001
_refine_ls_shift/su_mean 0.000
_refine_ls_structure_factor_coef Fsqd
_refine_ls_weighting_details 'calc w=1/[\s^2^(Fo^2^)+(0.0553P)^2^+0.3646P] where P=(Fo^2^+2Fc^2^)/3'
_refine_ls_weighting_scheme calc
_refine_ls_wR_factor_gt 0.1051
_refine_ls_wR_factor_ref 0.1111
_reflns_number_gt 3577
_reflns_number_total 4473
_reflns_threshold_expression I>2sigma(I)
_cod_data_source_file fj2437.cif
_cod_data_source_block I
_cod_original_sg_symbol_H-M 'P 21/c'
_cod_database_code 2230636
_cod_database_fobs_code 2230636

loop_
_symmetry_equiv_pos_as_xyz
'x, y, z'
'-x, y+1/2, -z+1/2'
'-x, -y, -z'
'x, -y-1/2, z-1/2'

loop_
_atom_site_type_symbol
_atom_site_label
_atom_site_fract_x
_atom_site_fract_y
_atom_site_fract_z
_atom_site_U_iso_or_equiv
_atom_site_adp_type
_atom_site_calc_flag
_atom_site_refinement_flags
_atom_site_occupancy
_atom_site_symmetry_multiplicity
_atom_site_disorder_assembly
_atom_site_disorder_group
C C1 0.99029(18) 0.74156(5) 0.65946(9) 0.0436(3) Uani d . 1 1 . .
C C10 0.91627(18) 0.68621(5) 0.65774(9) 0.0426(3) Uani d . 1 1 . .
C C11 0.79579(18) 0.60703(5) 0.75229(9) 0.0414(3) Uani d . 1 1 . .
C C12 0.92787(19) 0.56724(5) 0.70820(9) 0.0443(3) Uani d . 1 1 . .
C C13 0.8637(2) 0.51687(5) 0.66211(10) 0.0470(3) Uani d . 1 1 . .
C C14 0.6692(2) 0.50386(6) 0.64952(12) 0.0617(4) Uani d . 1 1 . .
C C15 0.6080(3) 0.45881(7) 0.59815(13) 0.0678(5) Uani d . 1 1 . .
C C16 0.7374(3) 0.42578(6) 0.55695(11) 0.0598(4) Uani d . 1 1 . .
C C17 0.9322(3) 0.43787(6) 0.57194(12) 0.0624(4) Uani d . 1 1 . .
C C18 0.9957(2) 0.48232(6) 0.62346(11) 0.0571(4) Uani d . 1 1 . .
C C19 0.73938(19) 0.58832(5) 0.85013(10) 0.0434(3) Uani d . 1 1 . .
C C2 1.0839(2) 0.76120(6) 0.58097(10) 0.0559(4) Uani d . 1 1 . .
C C20 0.8776(2) 0.56859(6) 0.91866(11) 0.0536(4) Uani d . 1 1 . .
C C21 0.8290(3) 0.55555(6) 1.01065(12) 0.0631(4) Uani d . 1 1 . .
C C22 0.6423(3) 0.56116(6) 1.03785(12) 0.0619(4) Uani d . 1 1 . .
C C23 0.5045(3) 0.57951(6) 0.96882(13) 0.0645(4) Uani d . 1 1 . .
C C24 0.5510(2) 0.59308(6) 0.87645(12) 0.0538(4) Uani d . 1 1 . .
C C25 0.6435(2) 0.76273(6) 0.81758(11) 0.0516(4) Uani d . 1 1 . .
C C26 0.5354(2) 0.73359(7) 0.73308(13) 0.0650(4) Uani d . 1 1 . .
C C27 0.5627(3) 0.74534(8) 0.91206(14) 0.0735(5) Uani d . 1 1 . .
C C28 0.6084(2) 0.82265(6) 0.80518(14) 0.0706(5) Uani d . 1 1 . .
C C29 0.6694(3) 0.37877(7) 0.49570(14) 0.0845(6) Uani d . 1 1 . .
C C3 1.1560(3) 0.81225(7) 0.58255(12) 0.0670(5) Uani d . 1 1 . .
C C30 0.5917(4) 0.54724(8) 1.13904(14) 0.0944(7) Uani d . 1 1 . .
C C4 1.1346(2) 0.84417(6) 0.66174(12) 0.0654(4) Uani d . 1 1 . .
C C5 1.0423(2) 0.82538(6) 0.73955(11) 0.0552(4) Uani d . 1 1 . .
C C6 0.96796(18) 0.77373(5) 0.74004(9) 0.0439(3) Uani d . 1 1 . .
C C7 0.86674(19) 0.75211(5) 0.82404(9) 0.0440(3) Uani d . 1 1 . .
C C8 0.9315(2) 0.69419(5) 0.84267(9) 0.0463(3) Uani d . 1 1 . .
C C9 0.92760(18) 0.65669(5) 0.75533(9) 0.0413(3) Uani d . 1 1 . .
H H11 0.6796 0.6131 0.7088 0.050 Uiso calc R 1 1 . .
H H14 0.5781 0.5257 0.6759 0.074 Uiso calc R 1 1 . .
H H15 0.4765 0.4507 0.5914 0.081 Uiso calc R 1 1 . .
H H17 1.0227 0.4155 0.5466 0.075 Uiso calc R 1 1 . .
H H18 1.1278 0.4894 0.6325 0.069 Uiso calc R 1 1 . .
H H2 1.0974 0.7396 0.5274 0.067 Uiso calc R 1 1 . .
H H20 1.0046 0.5641 0.9025 0.064 Uiso calc R 1 1 . .
H H21 0.9247 0.5427 1.0553 0.076 Uiso calc R 1 1 . .
H H23 0.3768 0.5829 0.9846 0.077 Uiso calc R 1 1 . .
H H24 0.4546 0.6055 0.8317 0.065 Uiso calc R 1 1 . .
H H26A 0.3999 0.7423 0.7311 0.098 Uiso calc R 1 1 . .
H H26B 0.5518 0.6958 0.7414 0.098 Uiso calc R 1 1 . .
H H26C 0.5865 0.7444 0.6737 0.098 Uiso calc R 1 1 . .
H H27A 0.6311 0.7635 0.9652 0.110 Uiso calc R 1 1 . .
H H27B 0.5789 0.7075 0.9200 0.110 Uiso calc R 1 1 . .
H H27C 0.4274 0.7541 0.9104 0.110 Uiso calc R 1 1 . .
H H28A 0.6484 0.8338 0.7436 0.106 Uiso calc R 1 1 . .
H H28B 0.6820 0.8416 0.8557 0.106 Uiso calc R 1 1 . .
H H28C 0.4730 0.8301 0.8085 0.106 Uiso calc R 1 1 . .
H H29A 0.7795 0.3605 0.4734 0.127 Uiso calc PR 0.50 1 . .
H H29B 0.5876 0.3910 0.4412 0.127 Uiso calc PR 0.50 1 . .
H H29C 0.5977 0.3548 0.5335 0.127 Uiso calc PR 0.50 1 . .
H H29D 0.5303 0.3771 0.4920 0.127 Uiso calc PR 0.50 1 . .
H H29E 0.7223 0.3465 0.5242 0.127 Uiso calc PR 0.50 1 . .
H H29F 0.7122 0.3828 0.4319 0.127 Uiso calc PR 0.50 1 . .
H H3 1.2189 0.8252 0.5304 0.080 Uiso calc R 1 1 . .
H H30A 0.4561 0.5536 1.1447 0.142 Uiso calc PR 0.50 1 . .
H H30B 0.6667 0.5690 1.1850 0.142 Uiso calc PR 0.50 1 . .
H H30C 0.6201 0.5103 1.1517 0.142 Uiso calc PR 0.50 1 . .
H H30D 0.7058 0.5350 1.1762 0.142 Uiso calc PR 0.50 1 . .
H H30E 0.4952 0.5196 1.1359 0.142 Uiso calc PR 0.50 1 . .
H H30F 0.5418 0.5783 1.1692 0.142 Uiso calc PR 0.50 1 . .
H H4 1.1829 0.8788 0.6628 0.078 Uiso calc R 1 1 . .
H H5 1.0295 0.8475 0.7925 0.066 Uiso calc R 1 1 . .
H H7 0.9198 0.7722 0.8805 0.053 Uiso calc R 1 1 . .
H H8A 1.0628 0.6948 0.8726 0.056 Uiso calc R 1 1 . .
H H8B 0.8496 0.6789 0.8892 0.056 Uiso calc R 1 1 . .
N N1 1.10645(17) 0.58119(5) 0.71418(9) 0.0514(3) Uani d . 1 1 . .
O O1 1.12294(13) 0.63264(4) 0.75739(7) 0.0499(2) Uani d . 1 1 . .
O O2 0.86056(16) 0.66355(4) 0.58328(7) 0.0569(3) Uani d . 1 1 . .

loop_
_atom_site_aniso_label
_atom_site_aniso_U_11
_atom_site_aniso_U_22
_atom_site_aniso_U_33
_atom_site_aniso_U_12
_atom_site_aniso_U_13
_atom_site_aniso_U_23
C1 0.0448(7) 0.0429(7) 0.0412(7) -0.0023(6) -0.0079(5) 0.0048(6)
C10 0.0445(7) 0.0415(7) 0.0409(7) 0.0014(5) -0.0029(5) -0.0014(6)
C11 0.0422(7) 0.0366(7) 0.0445(7) 0.0035(5) -0.0023(5) 0.0010(5)
C12 0.0498(8) 0.0392(7) 0.0440(7) 0.0043(6) 0.0044(6) 0.0039(6)
C13 0.0606(8) 0.0366(7) 0.0446(7) 0.0026(6) 0.0088(6) 0.0048(6)
C14 0.0647(10) 0.0493(9) 0.0736(10) -0.0051(7) 0.0216(8) -0.0118(8)
C15 0.0722(10) 0.0571(10) 0.0766(11) -0.0160(8) 0.0223(9) -0.0129(8)
C16 0.0908(12) 0.0401(8) 0.0512(8) -0.0094(8) 0.0237(8) 0.0015(7)
C17 0.0853(12) 0.0412(9) 0.0632(10) 0.0099(8) 0.0217(8) -0.0014(7)
C18 0.0638(9) 0.0456(9) 0.0625(9) 0.0088(7) 0.0089(7) 0.0012(7)
C19 0.0464(7) 0.0337(7) 0.0503(7) 0.0020(5) 0.0039(6) -0.0003(6)
C2 0.0660(9) 0.0596(10) 0.0406(7) -0.0096(7) -0.0053(6) 0.0056(6)
C20 0.0540(8) 0.0505(9) 0.0563(9) 0.0076(6) 0.0050(7) 0.0095(7)
C21 0.0843(11) 0.0491(9) 0.0550(9) 0.0057(8) -0.0013(8) 0.0083(7)
C22 0.0949(12) 0.0360(8) 0.0576(9) -0.0022(8) 0.0232(9) -0.0027(7)
C23 0.0694(10) 0.0493(9) 0.0787(11) -0.0011(7) 0.0312(9) -0.0031(8)
C24 0.0487(8) 0.0451(8) 0.0678(10) 0.0022(6) 0.0064(7) 0.0001(7)
C25 0.0489(8) 0.0453(8) 0.0607(9) 0.0037(6) 0.0048(6) -0.0041(7)
C26 0.0449(8) 0.0682(11) 0.0803(11) 0.0065(7) -0.0069(7) -0.0111(9)
C27 0.0732(11) 0.0704(12) 0.0799(12) 0.0003(9) 0.0245(9) -0.0038(9)
C28 0.0612(9) 0.0518(10) 0.0990(13) 0.0134(7) 0.0066(9) -0.0023(9)
C29 0.1239(17) 0.0581(11) 0.0761(12) -0.0256(11) 0.0377(11) -0.0179(9)
C3 0.0802(11) 0.0661(11) 0.0533(9) -0.0224(9) -0.0051(8) 0.0146(8)
C30 0.161(2) 0.0620(12) 0.0659(11) -0.0026(12) 0.0459(13) -0.0033(9)
C4 0.0730(10) 0.0488(9) 0.0720(11) -0.0180(8) -0.0103(8) 0.0118(8)
C5 0.0579(8) 0.0439(8) 0.0620(9) -0.0050(6) -0.0070(7) -0.0035(7)
C6 0.0409(7) 0.0402(7) 0.0488(7) 0.0004(5) -0.0084(6) 0.0016(6)
C7 0.0492(7) 0.0398(7) 0.0419(7) -0.0003(6) -0.0045(6) -0.0047(6)
C8 0.0527(7) 0.0443(8) 0.0402(7) 0.0017(6) -0.0070(6) 0.0004(6)
C9 0.0415(7) 0.0379(7) 0.0432(7) 0.0042(5) -0.0044(5) 0.0020(5)
N1 0.0517(7) 0.0434(7) 0.0590(7) 0.0060(5) 0.0046(5) -0.0015(5)
O1 0.0421(5) 0.0447(6) 0.0620(6) 0.0031(4) -0.0028(4) -0.0024(4)
O2 0.0773(7) 0.0498(6) 0.0420(5) -0.0073(5) -0.0060(5) -0.0044(4)

loop_
_atom_type_symbol
_atom_type_description
_atom_type_scat_dispersion_real
_atom_type_scat_dispersion_imag
_atom_type_scat_source
C C 0.0033 0.0016 'International Tables Vol C Tables 4.2.6.8 and 6.1.1.4'
H H 0.0000 0.0000 'International Tables Vol C Tables 4.2.6.8 and 6.1.1.4'
N N 0.0061 0.0033 'International Tables Vol C Tables 4.2.6.8 and 6.1.1.4'
O O 0.0106 0.0060 'International Tables Vol C Tables 4.2.6.8 and 6.1.1.4'

loop_
_geom_angle_atom_site_label_1
_geom_angle_atom_site_label_2
_geom_angle_atom_site_label_3
_geom_angle_site_symmetry_1
_geom_angle_site_symmetry_3
_geom_angle
_geom_angle_publ_flag
C2 C1 C10 . . 119.88(12) ?
C6 C1 C10 . . 119.72(12) ?
C6 C1 C2 . . 120.39(13) ?
C1 C10 C9 . . 116.26(11) ?
O2 C10 C9 . . 120.96(12) ?
O2 C10 C1 . . 122.63(12) ?
C9 C11 H11 . . 110.2 ?
C19 C11 H11 . . 110.2 ?
C12 C11 H11 . . 110.2 ?
C19 C11 C9 . . 114.68(10) ?
C12 C11 C9 . . 99.77(10) ?
C12 C11 C19 . . 111.26(10) ?
C13 C12 C11 . . 124.84(12) ?
N1 C12 C11 . . 113.75(12) ?
N1 C12 C13 . . 121.40(12) ?
C18 C13 C12 . . 121.11(13) ?
C14 C13 C12 . . 121.10(13) ?
C14 C13 C18 . . 117.64(14) ?
C15 C14 H14 . . 119.6 ?
C13 C14 H14 . . 119.6 ?
C13 C14 C15 . . 120.90(15) ?
C14 C15 H15 . . 119.2 ?
C16 C15 H15 . . 119.2 ?
C16 C15 C14 . . 121.51(16) ?
C17 C16 C29 . . 121.05(16) ?
C15 C16 C29 . . 121.35(17) ?
C15 C16 C17 . . 117.58(15) ?
C16 C17 H17 . . 119.2 ?
C18 C17 H17 . . 119.2 ?
C18 C17 C16 . . 121.64(15) ?
C13 C18 H18 . . 119.7 ?
C17 C18 H18 . . 119.7 ?
C17 C18 C13 . . 120.66(15) ?
C20 C19 C11 . . 120.91(12) ?
C24 C19 C11 . . 121.41(12) ?
C24 C19 C20 . . 117.58(13) ?
C1 C2 H2 . . 119.8 ?
C3 C2 H2 . . 119.8 ?
C3 C2 C1 . . 120.33(15) ?
C19 C20 H20 . . 119.5 ?
C21 C20 H20 . . 119.5 ?
C21 C20 C19 . . 120.91(14) ?
C20 C21 H21 . . 119.1 ?
C22 C21 H21 . . 119.1 ?
C22 C21 C20 . . 121.75(15) ?
C21 C22 C30 . . 121.17(18) ?
C23 C22 C30 . . 121.71(18) ?
C23 C22 C21 . . 117.12(15) ?
C24 C23 H23 . . 119.1 ?
C22 C23 H23 . . 119.1 ?
C22 C23 C24 . . 121.85(15) ?
C23 C24 H24 . . 119.6 ?
C19 C24 H24 . . 119.6 ?
C19 C24 C23 . . 120.75(15) ?
C28 C25 C7 . . 108.75(12) ?
C26 C25 C7 . . 112.72(11) ?
C27 C25 C7 . . 109.05(13) ?
C26 C25 C28 . . 108.63(13) ?
C27 C25 C28 . . 108.17(13) ?
C27 C25 C26 . . 109.42(13) ?
H26B C26 H26C . . 109.5 ?
H26A C26 H26C . . 109.5 ?
C25 C26 H26C . . 109.5 ?
H26A C26 H26B . . 109.5 ?
C25 C26 H26B . . 109.5 ?
C25 C26 H26A . . 109.5 ?
H27B C27 H27C . . 109.5 ?
H27A C27 H27C . . 109.5 ?
C25 C27 H27C . . 109.5 ?
H27A C27 H27B . . 109.5 ?
C25 C27 H27B . . 109.5 ?
C25 C27 H27A . . 109.5 ?
H28B C28 H28C . . 109.5 ?
H28A C28 H28C . . 109.5 ?
C25 C28 H28C . . 109.5 ?
H28A C28 H28B . . 109.5 ?
C25 C28 H28B . . 109.5 ?
C25 C28 H28A . . 109.5 ?
H29E C29 H29F . . 109.5 ?
H29D C29 H29F . . 109.5 ?
H29C C29 H29F . . 141.1 ?
H29B C29 H29F . . 56.3 ?
H29A C29 H29F . . 56.3 ?
C16 C29 H29F . . 109.5 ?
H29D C29 H29E . . 109.5 ?
H29C C29 H29E . . 56.3 ?
H29B C29 H29E . . 141.1 ?
H29A C29 H29E . . 56.3 ?
C16 C29 H29E . . 109.5 ?
H29C C29 H29D . . 56.3 ?
H29B C29 H29D . . 56.3 ?
H29A C29 H29D . . 141.1 ?
C16 C29 H29D . . 109.5 ?
H29B C29 H29C . . 109.5 ?
H29A C29 H29C . . 109.5 ?
C16 C29 H29C . . 109.5 ?
H29A C29 H29B . . 109.5 ?
C16 C29 H29B . . 109.5 ?
C16 C29 H29A . . 109.5 ?
C4 C3 H3 . . 120.2 ?
C2 C3 H3 . . 120.2 ?
C2 C3 C4 . . 119.58(15) ?
H30E C30 H30F . . 109.5 ?
H30D C30 H30F . . 109.5 ?
H30C C30 H30F . . 141.1 ?
H30B C30 H30F . . 56.3 ?
H30A C30 H30F . . 56.3 ?
C22 C30 H30F . . 109.5 ?
H30D C30 H30E . . 109.5 ?
H30C C30 H30E . . 56.3 ?
H30B C30 H30E . . 141.1 ?
H30A C30 H30E . . 56.3 ?
C22 C30 H30E . . 109.5 ?
H30C C30 H30D . . 56.3 ?
H30B C30 H30D . . 56.3 ?
H30A C30 H30D . . 141.1 ?
C22 C30 H30D . . 109.5 ?
H30B C30 H30C . . 109.5 ?
H30A C30 H30C . . 109.5 ?
C22 C30 H30C . . 109.5 ?
H30A C30 H30B . . 109.5 ?
C22 C30 H30B . . 109.5 ?
C22 C30 H30A . . 109.5 ?
C5 C4 H4 . . 119.6 ?
C3 C4 H4 . . 119.6 ?
C3 C4 C5 . . 120.72(15) ?
C6 C5 H5 . . 119.5 ?
C4 C5 H5 . . 119.5 ?
C4 C5 C6 . . 120.97(14) ?
C1 C6 C7 . . 119.85(12) ?
C5 C6 C7 . . 122.14(13) ?
C5 C6 C1 . . 118.00(13) ?
C25 C7 H7 . . 105.4 ?
C8 C7 H7 . . 105.4 ?
C6 C7 H7 . . 105.4 ?
C8 C7 C25 . . 116.43(11) ?
C6 C7 C25 . . 114.19(11) ?
C6 C7 C8 . . 108.91(11) ?
H8A C8 H8B . . 107.2 ?
C7 C8 H8B . . 108.0 ?
C9 C8 H8B . . 108.0 ?
C7 C8 H8A . . 108.0 ?
C9 C8 H8A . . 108.0 ?
C9 C8 C7 . . 117.37(10) ?
C10 C9 C11 . . 111.94(10) ?
C8 C9 C11 . . 119.46(11) ?
O1 C9 C11 . . 102.04(10) ?
C8 C9 C10 . . 113.40(11) ?
O1 C9 C10 . . 101.45(10) ?
O1 C9 C8 . . 105.91(9) ?
C12 N1 O1 . . 108.71(11) ?
N1 O1 C9 . . 108.53(9) ?

loop_
_geom_bond_atom_site_label_1
_geom_bond_atom_site_label_2
_geom_bond_site_symmetry_2
_geom_bond_distance
_geom_bond_publ_flag
C1 C10 . 1.4788(18) ?
C1 C2 . 1.398(2) ?
C1 C6 . 1.3969(19) ?
C10 C9 . 1.5399(18) ?
C11 H11 . 0.9800 ?
C11 C19 . 1.5150(18) ?
C11 C12 . 1.5129(18) ?
C13 C12 . 1.4689(19) ?
C13 C18 . 1.395(2) ?
C13 C14 . 1.383(2) ?
C14 H14 . 0.9300 ?
C14 C15 . 1.385(2) ?
C15 H15 . 0.9300 ?
C16 C29 . 1.507(2) ?
C16 C17 . 1.381(2) ?
C16 C15 . 1.375(2) ?
C17 H17 . 0.9300 ?
C18 H18 . 0.9300 ?
C18 C17 . 1.378(2) ?
C19 C20 . 1.3871(19) ?
C19 C24 . 1.3845(19) ?
C2 H2 . 0.9300 ?
C2 C3 . 1.373(2) ?
C20 H20 . 0.9300 ?
C20 C21 . 1.383(2) ?
C21 H21 . 0.9300 ?
C22 C30 . 1.513(2) ?
C22 C21 . 1.380(3) ?
C22 C23 . 1.378(3) ?
C23 H23 . 0.9300 ?
C24 H24 . 0.9300 ?
C24 C23 . 1.387(2) ?
C25 C28 . 1.530(2) ?
C25 C26 . 1.528(2) ?
C25 C27 . 1.527(2) ?
C26 H26C . 0.9600 ?
C26 H26B . 0.9600 ?
C26 H26A . 0.9600 ?
C27 H27C . 0.9600 ?
C27 H27B . 0.9600 ?
C27 H27A . 0.9600 ?
C28 H28C . 0.9600 ?
C28 H28B . 0.9600 ?
C28 H28A . 0.9600 ?
C29 H29F . 0.9600 ?
C29 H29E . 0.9600 ?
C29 H29D . 0.9600 ?
C29 H29C . 0.9600 ?
C29 H29B . 0.9600 ?
C29 H29A . 0.9600 ?
C3 H3 . 0.9300 ?
C3 C4 . 1.377(2) ?
C30 H30F . 0.9600 ?
C30 H30E . 0.9600 ?
C30 H30D . 0.9600 ?
C30 H30C . 0.9600 ?
C30 H30B . 0.9600 ?
C30 H30A . 0.9600 ?
C4 H4 . 0.9300 ?
C5 H5 . 0.9300 ?
C5 C4 . 1.378(2) ?
C6 C5 . 1.394(2) ?
C7 H7 . 0.9800 ?
C7 C25 . 1.5625(19) ?
C7 C8 . 1.5357(18) ?
C7 C6 . 1.5055(19) ?
C8 H8B . 0.9700 ?
C8 H8A . 0.9700 ?
C9 C11 . 1.5420(18) ?
C9 C8 . 1.5324(18) ?
N1 O1 . 1.4236(15) ?
N1 C12 . 1.2802(18) ?
O1 C9 . 1.4777(15) ?
O2 C10 . 1.2156(15) ?

loop_
_geom_hbond_atom_site_label_D
_geom_hbond_atom_site_label_H
_geom_hbond_atom_site_label_A
_geom_hbond_site_symmetry_A
_geom_hbond_distance_DH
_geom_hbond_distance_HA
_geom_hbond_distance_DA
_geom_hbond_angle_DHA
_geom_hbond_publ_flag
C24 H24 O1 1_455 0.93 2.54 3.4254(17) 160 yes
C29 H29F N1 3_766 0.96 2.62 3.546(2) 161 yes
C26 H26A Cg2 1_455 0.96 2.77 3.6643(16) 155 yes
